data_4132216
loop_
_publ_author_name
'Saha, Subhankar'
'Desiraju, Gautam R.'

_publ_section_title
;
 Acid&#x00B7;&#x00B7;&#x00B7;Amide Supramolecular Synthon in Cocrystals:
 From Spectroscopic Detection to Property Engineering.
;
_journal_issue 20
_journal_name_full 'Journal of the American Chemical Society'
_journal_page_first 6361
_journal_page_last 6373
_journal_paper_doi 10.1021/jacs.8b02435
_journal_volume 140
_journal_year 2018
_chemical_formula_sum 'C15 H12 N2 O4'
_chemical_formula_weight 284.27
_space_group_crystal_system monoclinic
_space_group_IT_number 14
_space_group_name_Hall '-P 2ybc'
_space_group_name_H-M_alt 'P 1 21/c 1'
_atom_sites_solution_hydrogens geom
_audit_creation_method SHELXL-2014
_cell_angle_alpha 90
_cell_angle_beta 93.563(13)
_cell_angle_gamma 90
_cell_formula_units_Z 4
_cell_length_a 5.341(6)
_cell_length_b 31.98(3)
_cell_length_c 8.406(9)
_cell_measurement_reflns_used 2499
_cell_measurement_temperature 296(2)
_cell_measurement_theta_max 33.9
_cell_measurement_theta_min 2.4
_cell_volume 1433(3)
_computing_cell_refinement
;
CrystalClear-SM Expert 2.0 rc14 (Rigaku, 2009)
;
_computing_data_collection
;
CrystalClear-SM Expert 2.0 rc14 (Rigaku, 2009)
;
_computing_data_reduction
;
CrystalClear-SM Expert 2.0 rc14 (Rigaku, 2009)
;
_computing_structure_refinement 'SHELXL-14 (Sheldrick, 2014)'
_computing_structure_solution 'SHELXL-14 (Sheldrick, 2014)'
_diffrn_ambient_temperature 296(2)
_diffrn_detector_area_resol_mean 13.6612
_diffrn_measured_fraction_theta_full 0.943
_diffrn_measured_fraction_theta_max 0.969
_diffrn_measurement_device
;
XtaLABmini: Fixed Chi 2 circle
;
_diffrn_measurement_device_type
;
Rigaku Mercury375R (2x2 bin mode)
;
_diffrn_measurement_method 'profile data from \w-scans'
_diffrn_radiation_type MoK\a
_diffrn_radiation_wavelength 0.71073
_diffrn_reflns_av_R_equivalents 0.1247
_diffrn_reflns_av_unetI/netI 0.0808
_diffrn_reflns_Laue_measured_fraction_full 0.943
_diffrn_reflns_Laue_measured_fraction_max 0.969
_diffrn_reflns_limit_h_max 6
_diffrn_reflns_limit_h_min -6
_diffrn_reflns_limit_k_max 38
_diffrn_reflns_limit_k_min -38
_diffrn_reflns_limit_l_max 9
_diffrn_reflns_limit_l_min -9
_diffrn_reflns_number 8038
_diffrn_reflns_point_group_measured_fraction_full 0.943
_diffrn_reflns_point_group_measured_fraction_max 0.969
_diffrn_reflns_theta_full 25.242
_diffrn_reflns_theta_max 24.986
_diffrn_reflns_theta_min 1.273
_exptl_absorpt_coefficient_mu 0.097
_exptl_absorpt_correction_T_max 1.000
_exptl_absorpt_correction_T_min 0.713
_exptl_absorpt_correction_type multi-scan
_exptl_absorpt_process_details 'Jacobson, R. (1998) Private communication'
_exptl_crystal_colour Colourless
_exptl_crystal_density_diffrn 1.317
_exptl_crystal_description Block
_exptl_crystal_F_000 592
_exptl_crystal_size_max 0.190
_exptl_crystal_size_mid 0.170
_exptl_crystal_size_min 0.120
_refine_diff_density_max 0.559
_refine_diff_density_min -0.488
_refine_diff_density_rms 0.125
_refine_ls_extinction_method none
_refine_ls_goodness_of_fit_ref 1.103
_refine_ls_hydrogen_treatment constr
_refine_ls_matrix_type full
_refine_ls_number_parameters 190
_refine_ls_number_reflns 2451
_refine_ls_number_restraints 2
_refine_ls_restrained_S_all 1.519
_refine_ls_R_factor_all 0.1160
_refine_ls_R_factor_gt 0.0937
_refine_ls_shift/su_max 0.004
_refine_ls_shift/su_mean 0.001
_refine_ls_structure_factor_coef Fsqd
_refine_ls_weighting_details 'w=1/[\s^2^(Fo^2^)+(0.1856P)^2^+0.3600P] where P=(Fo^2^+2Fc^2^)/3'
_refine_ls_weighting_scheme calc
_refine_ls_wR_factor_gt 0.2671
_refine_ls_wR_factor_ref 0.2944
_reflns_Friedel_coverage 0.000
_reflns_number_gt 1920
_reflns_number_total 2451
_reflns_threshold_expression 'I > 2\s(I)'
_cod_data_source_file ja8b02435_si_004.cif
_cod_data_source_block 3C
_cod_original_sg_symbol_H-M 'P 21/c'
_cod_database_code 4132216
_shelx_space_group_comment
;
The symmetry employed for this shelxl refinement is uniquely defined
by the following loop, which should always be used as a source of
symmetry information in preference to the above space-group names.
They are only intended as comments.
;
_shelx_estimated_absorpt_t_min 0.982
_shelx_estimated_absorpt_t_max 0.988
_shelxl_version_number 2014-3

loop_
_space_group_symop_operation_xyz
'x, y, z'
'-x, y+1/2, -z+1/2'
'-x, -y, -z'
'x, -y-1/2, z-1/2'

loop_
_atom_site_label
_atom_site_type_symbol
_atom_site_fract_x
_atom_site_fract_y
_atom_site_fract_z
_atom_site_U_iso_or_equiv
_atom_site_adp_type
_atom_site_occupancy
_atom_site_site_symmetry_order
_atom_site_calc_flag
_atom_site_refinement_flags_posn
_atom_site_refinement_flags_adp
C2 C -0.1520(6) 0.07007(11) 0.0734(4) 0.0488(8) Uani 1 1 d . .
C3 C -0.2020(6) 0.11155(10) 0.0005(4) 0.0473(8) Uani 1 1 d . .
C5 C -0.2836(7) 0.19221(11) -0.1366(4) 0.0571(9) Uani 1 1 d D U
C6 C -0.0314(7) 0.14362(11) 0.0293(4) 0.0583(9) Uani 1 1 d . .
H6 H 0.1121 0.1388 0.0951 0.070 Uiso 1 1 calc R U
C7 C -0.4149(7) 0.11993(12) -0.0979(4) 0.0600(9) Uani 1 1 d . .
H7 H -0.5327 0.0990 -0.1200 0.072 Uiso 1 1 calc R U
C8 C -0.4521(7) 0.15897(12) -0.1627(5) 0.0640(10) Uani 1 1 d . .
H8 H -0.5970 0.1636 -0.2274 0.077 Uiso 1 1 calc R U
C9 C -0.0696(7) 0.18261(11) -0.0374(5) 0.0646(10) Uani 1 1 d . .
H9 H 0.0501 0.2033 -0.0161 0.077 Uiso 1 1 calc R U
N1 N -0.3367(6) 0.04226(9) 0.0712(4) 0.0640(9) Uani 1 1 d . .
H1A H -0.3119 0.0182 0.1146 0.077 Uiso 1 1 calc R U
H1B H -0.4812 0.0484 0.0263 0.077 Uiso 1 1 calc R U
O1 O 0.0588(5) 0.06205(8) 0.1375(3) 0.0628(8) Uani 1 1 d . .
O2 O -0.3272(10) 0.23262(13) -0.2076(6) 0.1268(16) Uani 1 1 d D U
H2 H -0.2112 0.2483 -0.1800 0.190 Uiso 1 1 calc R U
C13 C -0.0395(6) 0.03294(10) 0.6841(4) 0.0498(8) Uani 1 1 d . .
C14 C -0.0030(6) 0.10473(10) 0.5822(4) 0.0508(8) Uani 1 1 d . .
H14 H 0.1491 0.1069 0.6418 0.061 Uiso 1 1 calc R U
C15 C -0.1408(6) 0.06797(10) 0.5849(4) 0.0485(8) Uani 1 1 d . .
C16 C -0.3667(6) 0.06514(12) 0.4935(4) 0.0559(9) Uani 1 1 d . .
H16 H -0.4599 0.0406 0.4936 0.067 Uiso 1 1 calc R U
C17 C -0.3171(7) 0.13535(12) 0.3997(4) 0.0579(9) Uani 1 1 d . .
H17 H -0.3757 0.1578 0.3376 0.070 Uiso 1 1 calc R U
C18 C -0.0924(6) 0.13812(11) 0.4906(4) 0.0532(9) Uani 1 1 d . .
C19 C -0.4522(7) 0.09870(13) 0.4030(4) 0.0606(9) Uani 1 1 d . .
H19 H -0.6040 0.0966 0.3431 0.073 Uiso 1 1 calc R U
C20 C 0.0562(7) 0.17610(13) 0.4851(5) 0.0692(11) Uani 1 1 d . .
N2 N 0.1732(8) 0.20546(13) 0.4827(6) 0.1000(15) Uani 1 1 d . .
O3 O 0.1600(5) 0.03471(8) 0.7632(3) 0.0651(8) Uani 1 1 d . .
O4 O -0.1836(5) -0.00029(8) 0.6793(3) 0.0662(8) Uani 1 1 d . .
H4 H -0.1183 -0.0186 0.7362 0.099 Uiso 1 1 calc R U

loop_
_atom_site_aniso_label
_atom_site_aniso_U_11
_atom_site_aniso_U_22
_atom_site_aniso_U_33
_atom_site_aniso_U_23
_atom_site_aniso_U_13
_atom_site_aniso_U_12
C2 0.0495(18) 0.0503(18) 0.0462(15) -0.0051(13) -0.0002(13) -0.0086(14)
C3 0.0478(18) 0.0467(17) 0.0474(15) -0.0051(13) 0.0037(13) -0.0055(13)
C5 0.061(2) 0.0513(18) 0.0592(19) -0.0038(15) 0.0093(15) -0.0004(15)
C6 0.0496(19) 0.056(2) 0.068(2) 0.0000(16) -0.0076(16) -0.0109(15)
C7 0.057(2) 0.054(2) 0.067(2) 0.0053(16) -0.0101(16) -0.0108(15)
C8 0.058(2) 0.058(2) 0.074(2) 0.0054(18) -0.0146(17) -0.0059(16)
C9 0.066(2) 0.0465(19) 0.080(2) -0.0042(17) -0.0063(18) -0.0160(16)
N1 0.0574(18) 0.0488(17) 0.084(2) 0.0036(15) -0.0148(15) -0.0130(13)
O1 0.0582(15) 0.0578(15) 0.0701(15) 0.0125(12) -0.0138(12) -0.0119(11)
O2 0.145(4) 0.081(3) 0.153(4) 0.016(2) -0.002(3) -0.006(2)
C13 0.0490(18) 0.0457(17) 0.0551(17) -0.0051(14) 0.0065(14) -0.0042(13)
C14 0.0475(18) 0.0471(18) 0.0577(18) -0.0009(14) 0.0016(14) -0.0006(13)
C15 0.0469(18) 0.0500(18) 0.0492(16) -0.0099(14) 0.0072(13) 0.0012(13)
C16 0.0482(19) 0.058(2) 0.0611(19) -0.0073(16) 0.0009(15) -0.0030(14)
C17 0.053(2) 0.059(2) 0.0625(19) 0.0026(16) 0.0044(16) 0.0107(15)
C18 0.0493(19) 0.0462(18) 0.0643(19) -0.0010(15) 0.0053(15) 0.0021(13)
C19 0.0484(19) 0.068(2) 0.064(2) -0.0054(18) -0.0089(15) 0.0045(16)
C20 0.060(2) 0.051(2) 0.095(3) 0.014(2) -0.008(2) 0.0009(17)
N2 0.086(3) 0.063(2) 0.148(4) 0.030(2) -0.021(3) -0.012(2)
O3 0.0581(16) 0.0517(14) 0.0833(17) 0.0087(12) -0.0145(13) -0.0075(11)
O4 0.0632(15) 0.0516(14) 0.0816(18) 0.0097(12) -0.0130(14) -0.0147(12)

loop_
_atom_type_symbol
_atom_type_description
_atom_type_scat_dispersion_real
_atom_type_scat_dispersion_imag
_atom_type_scat_source
C C 0.0033 0.0016 'International Tables Vol C Tables 4.2.6.8 and 6.1.1.4'
H H 0.0000 0.0000 'International Tables Vol C Tables 4.2.6.8 and 6.1.1.4'
N N 0.0061 0.0033 'International Tables Vol C Tables 4.2.6.8 and 6.1.1.4'
O O 0.0106 0.0060 'International Tables Vol C Tables 4.2.6.8 and 6.1.1.4'

loop_
_geom_angle_atom_site_label_1
_geom_angle_atom_site_label_2
_geom_angle_atom_site_label_3
_geom_angle
O1 C2 N1 121.3(3)
O1 C2 C3 119.9(3)
N1 C2 C3 118.7(3)
C6 C3 C7 117.8(3)
C6 C3 C2 119.5(3)
C7 C3 C2 122.6(3)
C8 C5 C9 114.7(3)
C8 C5 O2 122.1(4)
C9 C5 O2 123.2(4)
C9 C6 C3 121.4(3)
C9 C6 H6 119.3
C3 C6 H6 119.3
C8 C7 C3 120.3(3)
C8 C7 H7 119.9
C3 C7 H7 119.9
C7 C8 C5 123.6(3)
C7 C8 H8 118.2
C5 C8 H8 118.2
C6 C9 C5 122.3(3)
C6 C9 H9 118.9
C5 C9 H9 118.9
C2 N1 H1A 120.0
C2 N1 H1B 120.0
H1A N1 H1B 120.0
C5 O2 H2 109.5
O3 C13 O4 123.0(3)
O3 C13 C15 123.2(3)
O4 C13 C15 113.8(3)
C18 C14 C15 119.8(3)
C18 C14 H14 120.1
C15 C14 H14 120.1
C14 C15 C16 119.2(3)
C14 C15 C13 118.4(3)
C16 C15 C13 122.4(3)
C19 C16 C15 120.0(3)
C19 C16 H16 120.0
C15 C16 H16 120.0
C19 C17 C18 118.7(3)
C19 C17 H17 120.6
C18 C17 H17 120.6
C14 C18 C17 121.0(3)
C14 C18 C20 119.5(3)
C17 C18 C20 119.5(3)
C16 C19 C17 121.2(3)
C16 C19 H19 119.4
C17 C19 H19 119.4
N2 C20 C18 179.1(5)
C13 O4 H4 109.5

loop_
_geom_bond_atom_site_label_1
_geom_bond_atom_site_label_2
_geom_bond_distance
C2 O1 1.245(4)
C2 N1 1.327(4)
C2 C3 1.479(5)
C3 C6 1.383(5)
C3 C7 1.390(5)
C5 C8 1.401(5)
C5 C9 1.406(6)
C5 O2 1.436(6)
C6 C9 1.377(5)
C6 H6 0.9300
C7 C8 1.372(5)
C7 H7 0.9300
C8 H8 0.9300
C9 H9 0.9300
N1 H1A 0.8600
N1 H1B 0.8600
O2 H2 0.8200
C13 O3 1.222(4)
C13 O4 1.311(4)
C13 C15 1.479(5)
C14 C18 1.384(5)
C14 C15 1.388(5)
C14 H14 0.9300
C15 C16 1.393(5)
C16 C19 1.377(6)
C16 H16 0.9300
C17 C19 1.378(6)
C17 C18 1.385(5)
C17 H17 0.9300
C18 C20 1.453(5)
C19 H19 0.9300
C20 N2 1.129(6)
O4 H4 0.8200

loop_
_geom_torsion_atom_site_label_1
_geom_torsion_atom_site_label_2
_geom_torsion_atom_site_label_3
_geom_torsion_atom_site_label_4
_geom_torsion
O1 C2 C3 C6 -11.9(5)
N1 C2 C3 C6 166.9(3)
O1 C2 C3 C7 167.7(3)
N1 C2 C3 C7 -13.5(5)
C7 C3 C6 C9 -0.2(6)
C2 C3 C6 C9 179.4(3)
C6 C3 C7 C8 -0.3(6)
C2 C3 C7 C8 -179.9(3)
C3 C7 C8 C5 0.5(6)
C9 C5 C8 C7 -0.1(6)
O2 C5 C8 C7 179.4(4)
C3 C6 C9 C5 0.6(6)
C8 C5 C9 C6 -0.5(6)
O2 C5 C9 C6 -179.9(4)
C18 C14 C15 C16 0.7(5)
C18 C14 C15 C13 180.0(3)
O3 C13 C15 C14 -0.4(5)
O4 C13 C15 C14 179.7(3)
O3 C13 C15 C16 179.0(3)
O4 C13 C15 C16 -1.0(5)
C14 C15 C16 C19 -0.6(5)
C13 C15 C16 C19 -179.9(3)
C15 C14 C18 C17 -0.6(5)
C15 C14 C18 C20 -178.4(3)
C19 C17 C18 C14 0.6(5)
C19 C17 C18 C20 178.3(4)
C15 C16 C19 C17 0.5(6)
C18 C17 C19 C16 -0.5(6)
